data_7008984
loop_
_publ_author_name
'Leung, Wa-Hung'
'Zheng, Hegen'
'Chim, Joyce L. C.'
'Chan, Joe'
'Wong, Wing-Tak'
'Williams, Ian D.'

_publ_section_title
;
 Ruthenium complexes with N(SPR2)2&#x2212; (R&#x2005;=&#x2005;Ph or
 Pri)
;
_journal_issue 3
_journal_name_full 'Journal of the Chemical Society, Dalton Transactions'
_journal_page_first 423
_journal_paper_doi 10.1039/a907753g
_journal_year 2000
_chemical_formula_sum 'C73 H61.5 N3.5 P6 Ru S6'
_chemical_formula_weight 1467.09
_space_group_crystal_system monoclinic
_space_group_IT_number 15
_space_group_name_Hall '-C 2yc'
_space_group_name_H-M_alt 'C 1 2/c 1'
_audit_creation_date 'Fri Oct 29 20:44:41 1999'
_audit_creation_method 'from TEXRAY.INF file'
_cell_angle_alpha 90
_cell_angle_beta 97.98(2)
_cell_angle_gamma 90
_cell_formula_units_Z 8
_cell_length_a 47.259(3)
_cell_length_b 11.459(2)
_cell_length_c 26.739(2)
_cell_measurement_reflns_used 0
_cell_measurement_temperature 298.2
_cell_measurement_theta_max 0.0
_cell_measurement_theta_min 0.0
_cell_volume 14340(3)
_computing_cell_refinement 'MSC/AFC Diffractometer Control'
_computing_data_collection 'MSC/AFC Diffractometer Control'
_computing_data_reduction teXsan
_computing_publication_material teXsan
_computing_structure_refinement teXsan
_diffrn_ambient_temperature 298.2
_diffrn_measurement_device unknown
_diffrn_measurement_method 'omega scans with profile analysis'
_diffrn_orient_matrix_UB_11 0.02086
_diffrn_orient_matrix_UB_12 -0.00447
_diffrn_orient_matrix_UB_13 -0.00271
_diffrn_orient_matrix_UB_21 -0.00440
_diffrn_orient_matrix_UB_22 0.00518
_diffrn_orient_matrix_UB_23 -0.03761
_diffrn_orient_matrix_UB_31 0.00133
_diffrn_orient_matrix_UB_32 0.08700
_diffrn_orient_matrix_UB_33 0.00207
_diffrn_radiation_monochromator graphite
_diffrn_radiation_source 'X-ray tube'
_diffrn_radiation_type MoKalpha
_diffrn_radiation_wavelength 0.7107
_diffrn_reflns_av_R_equivalents 0.05
_diffrn_reflns_limit_h_max 50
_diffrn_reflns_limit_h_min -50
_diffrn_reflns_limit_k_max 12
_diffrn_reflns_limit_k_min 0
_diffrn_reflns_limit_l_max 19
_diffrn_reflns_limit_l_min 0
_diffrn_reflns_number 8658
_diffrn_reflns_theta_max 22.47
_diffrn_standards_decay_% 0.00
_diffrn_standards_interval_count 0
_diffrn_standards_number 0
_exptl_absorpt_coefficient_mu 0.571
_exptl_absorpt_correction_T_max 1.000
_exptl_absorpt_correction_T_min 0.935
_exptl_absorpt_correction_type empirical
_exptl_absorpt_process_details psi-scan
_exptl_crystal_colour red
_exptl_crystal_density_diffrn 1.359
_exptl_crystal_description block
_exptl_crystal_F_000 6032.00
_exptl_crystal_size_max 0.220
_exptl_crystal_size_mid 0.180
_exptl_crystal_size_min 0.180
_refine_diff_density_max 0.49
_refine_diff_density_min -0.66
_refine_ls_extinction_method none
_refine_ls_goodness_of_fit_obs 1.481
_refine_ls_hydrogen_treatment noref
_refine_ls_matrix_type full
_refine_ls_number_parameters 793
_refine_ls_number_reflns 4209
_refine_ls_number_restraints 0
_refine_ls_R_factor_obs 0.0539
_refine_ls_shift/esd_max 0.0750
_refine_ls_structure_factor_coef F
_refine_ls_weighting_scheme sigma
_refine_ls_wR_factor_obs 0.0569
_reflns_number_observed 4209
_reflns_number_total 8426
_reflns_observed_criterion 1.50
_cod_data_source_file a907753g.txt
_cod_data_source_block 7
_cod_depositor_comments
;
The following automatic conversions were performed:

'_atom_site_thermal_displace_type' tag value 'Uij' was replaced with
'Uani' value 154 times.

Automatic conversion script
Id: cif_fix_values 1646 2011-03-28 12:23:43Z adriana 
;
_cod_original_cell_volume 14340(2)
_cod_original_sg_symbol_H-M 'C 2/c      '
_cod_original_formula_sum 'C73 H61.50 N3.50 P6 S6 Ru '
_cod_database_code 7008984

loop_
_space_group_symop_id
_space_group_symop_operation_xyz
1 x,y,z
2 -x,y,-z+1/2
3 -x,-y,-z
4 x,-y,z+1/2
5 x+1/2,y+1/2,z
6 -x+1/2,y+1/2,-z+1/2
7 -x+1/2,-y+1/2,-z
8 x+1/2,-y+1/2,z+1/2

loop_
_atom_site_aniso_label
_atom_site_aniso_U_11
_atom_site_aniso_U_22
_atom_site_aniso_U_33
_atom_site_aniso_U_12
_atom_site_aniso_U_13
_atom_site_aniso_U_23
Ru(1) 0.0347(4) 0.0260(4) 0.0345(5) 0.0006(4) 0.0055(3) 0.0009(4)
S(1) 0.042(1) 0.040(1) 0.041(2) -0.007(1) 0.010(1) -0.008(1)
S(2) 0.037(1) 0.048(2) 0.045(2) 0.004(1) 0.009(1) -0.005(1)
S(3) 0.043(1) 0.031(1) 0.054(2) 0.001(1) 0.008(1) 0.009(1)
S(4) 0.035(1) 0.046(1) 0.049(2) -0.001(1) 0.002(1) 0.005(1)
S(5) 0.052(2) 0.030(1) 0.039(2) 0.004(1) 0.002(1) -0.003(1)
S(6) 0.054(2) 0.025(1) 0.042(1) -0.001(1) 0.013(1) 0.001(1)
P(1) 0.037(1) 0.038(1) 0.046(2) 0.002(1) 0.006(1) -0.011(1)
P(2) 0.035(1) 0.048(1) 0.053(2) 0.007(1) 0.006(1) -0.013(1)
P(3) 0.045(1) 0.029(1) 0.048(2) 0.000(1) 0.010(1) 0.005(1)
P(4) 0.039(1) 0.032(1) 0.050(2) 0.003(1) 0.006(1) 0.001(1)
P(5) 0.047(2) 0.025(1) 0.039(2) -0.001(1) 0.000(1) -0.002(1)
P(6) 0.043(1) 0.025(1) 0.039(1) -0.002(1) 0.004(1) 0.002(1)
N(1) 0.032(3) 0.053(4) 0.081(7) 0.002(3) -0.001(4) -0.036(4)
N(2) 0.047(5) 0.036(4) 0.040(5) 0.004(3) 0.017(3) 0.003(3)
N(3) 0.051(5) 0.022(2) 0.046(5) 0.001(3) -0.002(3) -0.004(3)
C(1) 0.063(6) 0.035(4) 0.044(7) -0.011(4) 0.009(5) -0.020(3)
C(2) 0.076(7) 0.047(6) 0.083(9) 0.014(5) 0.031(7) 0.004(5)
C(3) 0.15(1) 0.054(7) 0.07(1) 0.017(9) 0.017(8) 0.008(6)
C(4) 0.16(1) 0.056(9) 0.08(1) -0.026(7) 0.018(9) 0.000(7)
C(5) 0.11(1) 0.097(9) 0.065(10) -0.059(7) 0.029(8) 0.004(7)
C(6) 0.065(7) 0.077(7) 0.072(9) -0.034(6) 0.031(6) -0.025(6)
C(7) 0.057(4) 0.035(5) 0.045(4) 0.007(5) 0.006(4) -0.008(5)
C(8) 0.066(6) 0.057(7) 0.047(7) -0.004(6) 0.020(5) -0.010(5)
C(9) 0.127(9) 0.055(7) 0.049(8) 0.007(7) 0.035(6) -0.012(6)
C(10) 0.15(1) 0.11(1) 0.042(10) 0.02(1) -0.021(7) -0.025(8)
C(11) 0.12(1) 0.24(2) 0.09(1) -0.03(1) -0.017(8) -0.09(1)
C(12) 0.053(6) 0.24(2) 0.09(1) -0.010(10) -0.005(7) -0.09(1)
C(13) 0.034(4) 0.063(5) 0.052(7) 0.004(4) 0.007(4) -0.006(5)
C(14) 0.042(7) 0.085(8) 0.21(2) -0.031(6) 0.043(8) -0.075(10)
C(15) 0.040(7) 0.11(1) 0.22(2) -0.009(7) 0.043(8) -0.03(1)
C(16) 0.057(8) 0.123(9) 0.10(1) -0.006(7) 0.032(7) 0.007(9)
C(17) 0.060(7) 0.103(9) 0.090(10) 0.025(6) 0.024(7) -0.036(8)
C(18) 0.063(7) 0.062(7) 0.077(9) 0.008(6) 0.021(6) -0.020(6)
C(19) 0.058(6) 0.068(5) 0.039(6) 0.023(6) 0.007(5) -0.004(3)
C(20) 0.14(1) 0.12(1) 0.039(7) 0.070(10) -0.005(8) -0.010(6)
C(21) 0.20(2) 0.15(1) 0.05(1) 0.08(1) 0.04(1) 0.029(8)
C(22) 0.12(1) 0.14(1) 0.067(9) 0.06(1) 0.020(9) 0.052(8)
C(23) 0.095(9) 0.069(8) 0.074(9) 0.007(7) 0.012(8) 0.030(6)
C(24) 0.068(7) 0.066(5) 0.051(8) -0.004(6) 0.011(6) 0.005(4)
C(25) 0.073(5) 0.035(6) 0.044(6) -0.016(5) 0.002(4) 0.002(4)
C(26) 0.076(7) 0.059(7) 0.058(8) 0.009(6) 0.021(5) 0.012(5)
C(27) 0.114(9) 0.066(8) 0.055(8) -0.018(6) 0.029(7) 0.015(5)
C(28) 0.129(10) 0.068(8) 0.048(9) 0.003(7) 0.008(7) 0.038(7)
C(29) 0.11(1) 0.101(10) 0.059(10) 0.015(8) -0.002(6) 0.050(7)
C(30) 0.078(7) 0.081(8) 0.059(8) 0.014(6) 0.004(6) 0.035(6)
C(31) 0.044(4) 0.028(6) 0.060(7) -0.004(4) -0.001(4) 0.015(4)
C(32) 0.047(5) 0.057(7) 0.11(1) -0.013(5) 0.020(6) 0.004(6)
C(33) 0.047(7) 0.068(9) 0.15(1) -0.029(6) -0.004(7) -0.003(7)
C(34) 0.102(9) 0.052(8) 0.12(1) -0.025(8) -0.015(8) 0.012(7)
C(35) 0.112(9) 0.054(7) 0.068(9) -0.037(7) -0.005(7) -0.013(6)
C(36) 0.065(7) 0.049(7) 0.057(8) -0.007(5) 0.003(5) 0.000(5)
C(37) 0.041(3) 0.029(5) 0.083(7) 0.001(4) 0.008(4) 0.003(5)
C(38) 0.046(5) 0.069(7) 0.082(8) -0.021(6) 0.004(5) -0.007(7)
C(39) 0.045(5) 0.101(10) 0.104(10) -0.010(6) -0.009(6) -0.027(8)
C(40) 0.040(8) 0.087(9) 0.15(1) -0.001(7) 0.040(6) -0.01(1)
C(41) 0.062(6) 0.097(10) 0.15(1) 0.008(8) 0.039(7) 0.00(1)
C(42) 0.063(6) 0.092(9) 0.091(10) 0.000(7) 0.036(6) 0.013(7)
C(43) 0.034(5) 0.034(4) 0.075(7) 0.008(5) -0.001(5) -0.012(3)
C(44) 0.13(1) 0.077(7) 0.076(8) 0.036(8) 0.011(8) -0.024(7)
C(45) 0.19(2) 0.081(7) 0.09(1) 0.04(1) -0.02(1) -0.041(7)
C(46) 0.15(1) 0.060(8) 0.14(1) 0.024(9) -0.04(1) -0.043(8)
C(47) 0.058(7) 0.037(6) 0.14(1) 0.001(6) -0.009(8) -0.014(7)
C(48) 0.055(6) 0.045(5) 0.078(9) -0.004(5) 0.008(6) -0.002(4)
C(49) 0.082(6) 0.022(5) 0.032(5) 0.000(5) 0.008(4) 0.006(4)
C(50) 0.12(1) 0.049(7) 0.038(8) -0.008(7) -0.017(5) -0.004(5)
C(51) 0.20(1) 0.063(9) 0.029(9) 0.00(1) -0.002(9) -0.018(6)
C(52) 0.21(2) 0.055(8) 0.06(1) 0.01(1) 0.047(9) -0.010(8)
C(53) 0.14(1) 0.10(1) 0.08(1) 0.016(10) 0.064(8) -0.030(9)
C(54) 0.080(6) 0.066(8) 0.058(8) 0.006(6) 0.012(6) 0.007(6)
C(55) 0.047(3) 0.046(5) 0.048(7) -0.003(3) 0.006(5) -0.010(5)
C(56) 0.050(4) 0.061(7) 0.104(9) 0.006(5) -0.003(6) 0.012(7)
C(57) 0.044(4) 0.092(8) 0.15(1) 0.031(6) -0.004(7) 0.009(9)
C(58) 0.039(7) 0.13(1) 0.15(1) -0.024(6) 0.002(8) 0.05(1)
C(59) 0.060(6) 0.094(10) 0.21(2) -0.036(6) -0.011(10) 0.04(1)
C(60) 0.056(5) 0.059(6) 0.14(1) -0.016(6) -0.009(7) 0.048(8)
C(61) 0.051(6) 0.026(3) 0.048(7) 0.001(3) 0.009(4) 0.009(4)
C(62) 0.085(8) 0.039(5) 0.067(8) -0.030(5) -0.013(6) 0.004(5)
C(63) 0.10(1) 0.035(6) 0.13(1) -0.020(6) 0.001(7) 0.013(6)
C(64) 0.095(9) 0.031(5) 0.10(1) 0.018(5) 0.036(6) 0.025(6)
C(65) 0.085(9) 0.050(5) 0.071(9) 0.011(5) -0.003(6) 0.030(6)
C(66) 0.054(6) 0.042(5) 0.054(8) 0.003(5) -0.001(4) 0.001(5)
C(67) 0.046(3) 0.034(5) 0.050(6) 0.003(4) 0.014(4) 0.009(5)
C(68) 0.048(5) 0.112(10) 0.054(8) -0.006(7) 0.008(4) -0.002(7)
C(69) 0.046(5) 0.17(1) 0.09(1) -0.021(8) 0.019(6) -0.020(9)
C(70) 0.059(7) 0.11(1) 0.10(1) 0.000(7) 0.038(6) -0.010(8)
C(71) 0.086(6) 0.093(9) 0.074(10) -0.002(8) 0.048(6) -0.033(7)
C(72) 0.080(6) 0.070(8) 0.057(8) 0.005(7) 0.025(6) -0.020(6)

loop_
_atom_site_label
_atom_site_fract_x
_atom_site_fract_y
_atom_site_fract_z
_atom_site_U_iso_or_equiv
_atom_site_thermal_displace_type
_atom_site_calc_flag
_atom_site_calc_attached_atom
Ru(1) 0.38442(2) 0.14022(6) 0.55127(3) 0.0317(2) Uani ? ?
S(1) 0.38928(5) 0.2395(2) 0.63303(9) 0.0407(7) Uani ? ?
S(2) 0.43366(5) 0.1044(2) 0.54790(9) 0.0433(7) Uani ? ?
S(3) 0.38599(5) -0.0411(2) 0.59970(9) 0.0424(8) Uani ? ?
S(4) 0.33309(5) 0.1438(2) 0.53571(9) 0.0437(7) Uani ? ?
S(5) 0.38202(5) 0.0174(2) 0.47636(9) 0.0407(7) Uani ? ?
S(6) 0.38364(5) 0.3283(2) 0.51370(9) 0.0397(7) Uani ? ?
P(1) 0.42640(5) 0.3270(2) 0.64705(10) 0.0404(8) Uani ? ?
P(2) 0.45961(5) 0.1412(2) 0.61347(10) 0.0454(8) Uani ? ?
P(3) 0.34823(5) -0.0655(2) 0.62590(10) 0.0405(8) Uani ? ?
P(4) 0.31694(5) 0.1392(2) 0.60140(9) 0.0403(7) Uani ? ?
P(5) 0.36040(5) 0.0908(2) 0.41374(10) 0.0376(7) Uani ? ?
P(6) 0.38475(5) 0.3174(2) 0.43848(10) 0.0356(7) Uani ? ?
N(1) 0.4556(1) 0.2624(6) 0.6404(3) 0.056(2) Uani ? ?
N(2) 0.3306(1) 0.0467(6) 0.6426(3) 0.040(2) Uani ? ?
N(3) 0.3643(1) 0.2282(5) 0.4058(3) 0.040(2) Uani ? ?
N(4) 0.7370 0.1852 0.7189 0.2287 Uani ? ?
C(1) 0.4252(2) 0.4630(8) 0.6118(3) 0.047(3) Uani ? ?
C(2) 0.4028(2) 0.5365(9) 0.6105(4) 0.067(4) Uani ? ?
C(3) 0.4005(3) 0.641(1) 0.5843(5) 0.091(5) Uani ? ?
C(4) 0.4215(4) 0.670(1) 0.5582(5) 0.096(5) Uani ? ?
C(5) 0.4455(3) 0.602(1) 0.5578(5) 0.091(5) Uani ? ?
C(6) 0.4471(2) 0.4949(10) 0.5849(4) 0.069(4) Uani ? ?
C(7) 0.4294(2) 0.3754(8) 0.7125(3) 0.046(2) Uani ? ?
C(8) 0.4063(2) 0.3879(8) 0.7376(4) 0.056(3) Uani ? ?
C(9) 0.4103(3) 0.4279(9) 0.7877(4) 0.074(4) Uani ? ?
C(10) 0.4364(4) 0.459(1) 0.8119(5) 0.104(5) Uani ? ?
C(11) 0.4585(3) 0.450(2) 0.7857(6) 0.156(8) Uani ? ?
C(12) 0.4557(2) 0.405(1) 0.7368(5) 0.130(6) Uani ? ?
C(13) 0.4947(2) 0.1438(9) 0.5931(3) 0.050(3) Uani ? ?
C(14) 0.5109(2) 0.246(1) 0.5976(6) 0.110(5) Uani ? ?
C(15) 0.5359(2) 0.252(1) 0.5762(6) 0.121(6) Uani ? ?
C(16) 0.5463(2) 0.157(1) 0.5544(5) 0.091(5) Uani ? ?
C(17) 0.5309(2) 0.055(1) 0.5509(5) 0.083(4) Uani ? ?
C(18) 0.5051(2) 0.0493(9) 0.5697(4) 0.066(4) Uani ? ?
C(19) 0.4602(2) 0.0204(9) 0.6582(4) 0.055(3) Uani ? ?
C(20) 0.4628(3) 0.044(1) 0.7090(5) 0.102(5) Uani ? ?
C(21) 0.4632(4) -0.048(2) 0.7424(5) 0.130(6) Uani ? ?
C(22) 0.4618(3) -0.165(1) 0.7251(6) 0.108(5) Uani ? ?
C(23) 0.4589(2) -0.1859(10) 0.6758(5) 0.079(4) Uani ? ?
C(24) 0.4579(2) -0.0947(9) 0.6420(4) 0.062(3) Uani ? ?
C(25) 0.3560(2) -0.1553(8) 0.6823(4) 0.051(3) Uani ? ?
C(26) 0.3347(2) -0.1697(9) 0.7131(4) 0.064(4) Uani ? ?
C(27) 0.3405(3) -0.240(1) 0.7566(4) 0.077(4) Uani ? ?
C(28) 0.3657(3) -0.296(1) 0.7676(4) 0.082(5) Uani ? ?
C(29) 0.3866(3) -0.282(1) 0.7370(5) 0.091(5) Uani ? ?
C(30) 0.3815(2) -0.2108(10) 0.6949(4) 0.073(4) Uani ? ?
C(31) 0.3252(2) -0.1580(7) 0.5810(4) 0.045(3) Uani ? ?
C(32) 0.2977(2) -0.1835(9) 0.5908(4) 0.070(4) Uani ? ?
C(33) 0.2799(2) -0.257(1) 0.5597(6) 0.090(5) Uani ? ?
C(34) 0.2904(3) -0.306(1) 0.5189(6) 0.095(5) Uani ? ?
C(35) 0.3168(3) -0.2830(9) 0.5088(4) 0.079(4) Uani ? ?
C(36) 0.3344(2) -0.2088(9) 0.5392(4) 0.058(4) Uani ? ?
C(37) 0.2790(2) 0.1115(7) 0.5857(4) 0.051(2) Uani ? ?
C(38) 0.2649(2) 0.1213(9) 0.5368(4) 0.066(3) Uani ? ?
C(39) 0.2355(2) 0.099(1) 0.5277(5) 0.085(4) Uani ? ?
C(40) 0.2205(2) 0.067(1) 0.5660(6) 0.091(5) Uani ? ?
C(41) 0.2341(3) 0.057(1) 0.6143(6) 0.101(5) Uani ? ?
C(42) 0.2628(2) 0.077(1) 0.6241(4) 0.080(4) Uani ? ?
C(43) 0.3187(2) 0.2817(8) 0.6315(4) 0.049(3) Uani ? ?
C(44) 0.3177(3) 0.292(1) 0.6827(5) 0.093(4) Uani ? ?
C(45) 0.3191(4) 0.400(1) 0.7039(5) 0.124(6) Uani ? ?
C(46) 0.3211(3) 0.499(1) 0.6751(7) 0.122(6) Uani ? ?
C(47) 0.3221(2) 0.4919(9) 0.6255(6) 0.082(4) Uani ? ?
C(48) 0.3211(2) 0.3803(9) 0.6031(4) 0.059(3) Uani ? ?
C(49) 0.3713(2) 0.0107(7) 0.3604(3) 0.046(3) Uani ? ?
C(50) 0.3528(3) -0.0142(9) 0.3176(4) 0.072(4) Uani ? ?
C(51) 0.3624(4) -0.066(1) 0.2772(5) 0.100(5) Uani ? ?
C(52) 0.3901(4) -0.095(1) 0.2789(6) 0.106(6) Uani ? ?
C(53) 0.4086(3) -0.075(1) 0.3206(6) 0.104(6) Uani ? ?
C(54) 0.3998(2) -0.0237(9) 0.3622(4) 0.068(4) Uani ? ?
C(55) 0.3226(2) 0.0626(8) 0.4087(3) 0.047(2) Uani ? ?
C(56) 0.3023(2) 0.1461(9) 0.3924(4) 0.073(3) Uani ? ?
C(57) 0.2733(2) 0.122(1) 0.3875(5) 0.098(4) Uani ? ?
C(58) 0.2645(2) 0.015(1) 0.3979(6) 0.106(5) Uani ? ?
C(59) 0.2840(3) -0.070(1) 0.4154(6) 0.124(5) Uani ? ?
C(60) 0.3130(2) -0.0446(9) 0.4200(5) 0.089(4) Uani ? ?
C(61) 0.3730(2) 0.4623(7) 0.4138(3) 0.041(3) Uani ? ?
C(62) 0.3880(2) 0.5593(8) 0.4320(4) 0.066(4) Uani ? ?
C(63) 0.3786(3) 0.6693(9) 0.4136(5) 0.090(5) Uani ? ?
C(64) 0.3556(3) 0.6804(9) 0.3794(5) 0.073(4) Uani ? ?
C(65) 0.3401(2) 0.5836(9) 0.3619(4) 0.070(4) Uani ? ?
C(66) 0.3496(2) 0.4746(8) 0.3794(4) 0.051(3) Uani ? ?
C(67) 0.4215(2) 0.3034(7) 0.4255(4) 0.043(2) Uani ? ?
C(68) 0.4439(2) 0.335(1) 0.4612(4) 0.071(4) Uani ? ?
C(69) 0.4721(2) 0.326(1) 0.4516(5) 0.102(5) Uani ? ?
C(70) 0.4774(2) 0.285(1) 0.4065(5) 0.089(5) Uani ? ?
C(71) 0.4551(3) 0.246(1) 0.3711(4) 0.081(4) Uani ? ?
C(72) 0.4274(2) 0.2581(9) 0.3802(4) 0.068(4) Uani ? ?
C(73) 0.7453 0.2626 0.7323 0.2292 Uani ? ?
C(74) 0.7464 0.3661 0.7369 0.2292 Uani ? ?
H(1) 0.3876 0.5150 0.6286 0.0802 Uani ? ?
H(2) 0.3844 0.6910 0.5850 0.1090 Uani ? ?
H(3) 0.4198 0.7405 0.5392 0.1153 Uani ? ?
H(4) 0.4604 0.6262 0.5398 0.1089 Uani ? ?
H(5) 0.4632 0.4453 0.5845 0.0831 Uani ? ?
H(6) 0.3877 0.3695 0.7213 0.0667 Uani ? ?
H(7) 0.3942 0.4335 0.8052 0.0895 Uani ? ?
H(8) 0.4389 0.4857 0.8459 0.1242 Uani ? ?
H(9) 0.4768 0.4755 0.8010 0.1863 Uani ? ?
H(10) 0.4721 0.3937 0.7205 0.1557 Uani ? ?
H(11) 0.5049 0.3107 0.6155 0.1330 Uani ? ?
H(12) 0.5460 0.3234 0.5768 0.1451 Uani ? ?
H(13) 0.5640 0.1617 0.5416 0.1096 Uani ? ?
H(14) 0.5380 -0.0116 0.5354 0.0995 Uani ? ?
H(15) 0.4945 -0.0213 0.5666 0.0799 Uani ? ?
H(16) 0.4643 0.1225 0.7208 0.1228 Uani ? ?
H(17) 0.4644 -0.0328 0.7775 0.1563 Uani ? ?
H(18) 0.4630 -0.2282 0.7484 0.1297 Uani ? ?
H(19) 0.4575 -0.2640 0.6638 0.0951 Uani ? ?
H(20) 0.4555 -0.1110 0.6068 0.0737 Uani ? ?
H(21) 0.3167 -0.1329 0.7049 0.0763 Uani ? ?
H(22) 0.3264 -0.2472 0.7785 0.0919 Uani ? ?
H(23) 0.3689 -0.3453 0.7963 0.0981 Uani ? ?
H(24) 0.4045 -0.3202 0.7448 0.1096 Uani ? ?
H(25) 0.3961 -0.2007 0.6742 0.0880 Uani ? ?
H(26) 0.2910 -0.1498 0.6194 0.0835 Uani ? ?
H(27) 0.2610 -0.2727 0.5662 0.1076 Uani ? ?
H(28) 0.2786 -0.3582 0.4975 0.1140 Uani ? ?
H(29) 0.3233 -0.3180 0.4803 0.0953 Uani ? ?
H(30) 0.3530 -0.1923 0.5314 0.0694 Uani ? ?
H(31) 0.2750 0.1429 0.5099 0.0793 Uani ? ?
H(32) 0.2258 0.1051 0.4943 0.1026 Uani ? ?
H(33) 0.2005 0.0532 0.5588 0.1090 Uani ? ?
H(34) 0.2237 0.0350 0.6407 0.1211 Uani ? ?
H(35) 0.2722 0.0679 0.6577 0.0958 Uani ? ?
H(36) 0.3162 0.2244 0.7028 0.1126 Uani ? ?
H(37) 0.3186 0.4084 0.7392 0.1497 Uani ? ?
H(38) 0.3219 0.5739 0.6906 0.1460 Uani ? ?
H(39) 0.3235 0.5602 0.6058 0.0980 Uani ? ?
H(40) 0.3222 0.3731 0.5680 0.0714 Uani ? ?
H(41) 0.3332 0.0051 0.3160 0.0858 Uani ? ?
H(42) 0.3493 -0.0825 0.2477 0.1198 Uani ? ?
H(43) 0.3966 -0.1300 0.2502 0.1276 Uani ? ?
H(44) 0.4280 -0.0976 0.3216 0.1250 Uani ? ?
H(45) 0.4130 -0.0112 0.3920 0.0813 Uani ? ?
H(46) 0.3084 0.2219 0.3842 0.0875 Uani ? ?
H(47) 0.2597 0.1815 0.3770 0.1171 Uani ? ?
H(48) 0.2447 -0.0035 0.3930 0.1272 Uani ? ?
H(49) 0.2777 -0.1450 0.4242 0.1493 Uani ? ?
H(50) 0.3265 -0.1037 0.4314 0.1064 Uani ? ?
H(51) 0.4044 0.5521 0.4566 0.0792 Uani ? ?
H(52) 0.3888 0.7371 0.4258 0.1076 Uani ? ?
H(53) 0.3499 0.7555 0.3669 0.0877 Uani ? ?
H(54) 0.3232 0.5914 0.3384 0.0842 Uani ? ?
H(55) 0.3392 0.4071 0.3669 0.0609 Uani ? ?
H(56) 0.4401 0.3646 0.4929 0.0855 Uani ? ?
H(57) 0.4875 0.3475 0.4767 0.1228 Uani ? ?
H(58) 0.4964 0.2824 0.3989 0.1064 Uani ? ?
H(59) 0.4591 0.2117 0.3405 0.0972 Uani ? ?
H(60) 0.4122 0.2351 0.3552 0.0814 Uani ? ?
H(61) 0.7628 0.3867 0.7597 0.2750 Uani ? ?
H(62) 0.7474 0.4010 0.7049 0.2750 Uani ? ?
H(63) 0.7297 0.3930 0.7496 0.2750 Uani ? ?

loop_
_atom_type_symbol
_atom_type_oxidation_number
_atom_type_number_in_cell
_atom_type_scat_dispersion_real
_atom_type_scat_dispersion_imag
_atom_type_scat_source
Ru 0 8 -1.259 0.836 'International Tables'
S 0 48 0.125 0.123 'International Tables'
P 0 48 0.102 0.094 'International Tables'
N 0 28 0.006 0.003 'International Tables'
C 0 584 0.003 0.002 'International Tables'
H 0 492 0.000 0.000 'International Tables'

loop_
_geom_angle_atom_site_label_1
_geom_angle_atom_site_label_2
_geom_angle_atom_site_label_3
_geom_angle
_geom_angle_site_symmetry_1
_geom_angle_site_symmetry_2
_geom_angle_site_symmetry_3
_geom_angle_publ_flag
S(1) Ru(1) S(2) 98.23(10) ? ? ? yes
S(1) Ru(1) S(3) 86.0(1) ? ? ? yes
S(1) Ru(1) S(4) 96.5(1) ? ? ? yes
S(1) Ru(1) S(5) 172.1(1) ? ? ? yes
S(1) Ru(1) S(6) 87.1(1) ? ? ? yes
S(2) Ru(1) S(3) 85.1(1) ? ? ? yes
S(2) Ru(1) S(4) 165.0(1) ? ? ? yes
S(2) Ru(1) S(5) 78.7(1) ? ? ? yes
S(2) Ru(1) S(6) 95.6(1) ? ? ? yes
S(3) Ru(1) S(4) 93.6(1) ? ? ? yes
S(3) Ru(1) S(5) 86.5(1) ? ? ? yes
S(3) Ru(1) S(6) 173.1(1) ? ? ? yes
S(4) Ru(1) S(5) 86.4(1) ? ? ? yes
S(4) Ru(1) S(6) 87.4(1) ? ? ? yes
S(5) Ru(1) S(6) 100.4(1) ? ? ? yes
Ru(1) S(1) P(1) 111.7(1) ? ? ? yes
Ru(1) S(2) P(2) 114.0(1) ? ? ? yes
Ru(1) S(3) P(3) 109.7(1) ? ? ? yes
Ru(1) S(4) P(4) 110.2(1) ? ? ? yes
Ru(1) S(5) P(5) 113.6(1) ? ? ? yes
Ru(1) S(6) P(6) 111.3(1) ? ? ? yes
S(1) P(1) N(1) 119.5(4) ? ? ? yes
S(1) P(1) C(1) 111.6(4) ? ? ? yes
S(1) P(1) C(7) 106.3(4) ? ? ? yes
N(1) P(1) C(1) 107.7(5) ? ? ? yes
N(1) P(1) C(7) 107.2(5) ? ? ? yes
C(1) P(1) C(7) 103.3(5) ? ? ? yes
S(2) P(2) N(1) 118.3(4) ? ? ? yes
S(2) P(2) C(13) 102.2(4) ? ? ? yes
S(2) P(2) C(19) 111.0(4) ? ? ? yes
N(1) P(2) C(13) 107.1(5) ? ? ? yes
N(1) P(2) C(19) 111.0(5) ? ? ? yes
C(13) P(2) C(19) 106.1(5) ? ? ? yes
S(3) P(3) N(2) 119.6(3) ? ? ? yes
S(3) P(3) C(25) 106.2(4) ? ? ? yes
S(3) P(3) C(31) 108.9(4) ? ? ? yes
N(2) P(3) C(25) 105.7(5) ? ? ? yes
N(2) P(3) C(31) 110.8(5) ? ? ? yes
C(25) P(3) C(31) 104.3(5) ? ? ? yes
S(4) P(4) N(2) 116.9(3) ? ? ? yes
S(4) P(4) C(37) 106.6(4) ? ? ? yes
S(4) P(4) C(43) 111.3(4) ? ? ? yes
N(2) P(4) C(37) 109.7(5) ? ? ? yes
N(2) P(4) C(43) 107.5(5) ? ? ? yes
C(37) P(4) C(43) 104.1(5) ? ? ? yes
S(5) P(5) N(3) 117.6(4) ? ? ? yes
S(5) P(5) C(49) 105.8(4) ? ? ? yes
S(5) P(5) C(55) 111.7(4) ? ? ? yes
N(3) P(5) C(49) 109.8(5) ? ? ? yes
N(3) P(5) C(55) 107.4(5) ? ? ? yes
C(49) P(5) C(55) 103.6(5) ? ? ? yes
S(6) P(6) N(3) 119.4(4) ? ? ? yes
S(6) P(6) C(61) 104.6(4) ? ? ? yes
S(6) P(6) C(67) 110.5(4) ? ? ? yes
N(3) P(6) C(61) 104.7(5) ? ? ? yes
N(3) P(6) C(67) 111.2(5) ? ? ? yes
C(61) P(6) C(67) 105.0(5) ? ? ? yes
P(1) N(1) P(2) 128.0(6) ? ? ? yes
P(3) N(2) P(4) 120.6(5) ? ? ? yes
P(5) N(3) P(6) 129.4(6) ? ? ? yes
P(1) C(1) C(2) 121.0(9) ? ? ? yes
P(1) C(1) C(6) 121.6(10) ? ? ? yes
C(2) C(1) C(6) 117(1) ? ? ? yes
C(1) C(2) C(3) 123(1) ? ? ? yes
C(2) C(3) C(4) 117(1) ? ? ? yes
C(3) C(4) C(5) 122(1) ? ? ? yes
C(4) C(5) C(6) 118(1) ? ? ? yes
C(1) C(6) C(5) 119(1) ? ? ? yes
P(1) C(7) C(8) 122.9(9) ? ? ? yes
P(1) C(7) C(12) 118(1) ? ? ? yes
C(8) C(7) C(12) 118(1) ? ? ? yes
C(7) C(8) C(9) 119(1) ? ? ? yes
C(8) C(9) C(10) 122(1) ? ? ? yes
C(9) C(10) C(11) 116(1) ? ? ? yes
C(10) C(11) C(12) 122(1) ? ? ? yes
C(7) C(12) C(11) 119(1) ? ? ? yes
P(2) C(13) C(14) 120.1(9) ? ? ? yes
P(2) C(13) C(18) 121.6(9) ? ? ? yes
C(14) C(13) C(18) 118(1) ? ? ? yes
C(13) C(14) C(15) 119(1) ? ? ? yes
C(14) C(15) C(16) 121(1) ? ? ? yes
C(15) C(16) C(17) 119(1) ? ? ? yes
C(16) C(17) C(18) 119(1) ? ? ? yes
C(13) C(18) C(17) 121(1) ? ? ? yes
P(2) C(19) C(20) 119(1) ? ? ? yes
P(2) C(19) C(24) 121(1) ? ? ? yes
C(20) C(19) C(24) 119(1) ? ? ? yes
C(19) C(20) C(21) 118(1) ? ? ? yes
C(20) C(21) C(22) 121(1) ? ? ? yes
C(21) C(22) C(23) 119(1) ? ? ? yes
C(22) C(23) C(24) 120(1) ? ? ? yes
C(19) C(24) C(23) 121(1) ? ? ? yes
P(3) C(25) C(26) 118.6(10) ? ? ? yes
P(3) C(25) C(30) 122.4(10) ? ? ? yes
C(26) C(25) C(30) 118(1) ? ? ? yes
C(25) C(26) C(27) 118(1) ? ? ? yes
C(26) C(27) C(28) 121(1) ? ? ? yes
C(27) C(28) C(29) 119(1) ? ? ? yes
C(28) C(29) C(30) 119(1) ? ? ? yes
C(25) C(30) C(29) 121(1) ? ? ? yes
P(3) C(31) C(32) 118.8(10) ? ? ? yes
P(3) C(31) C(36) 123.0(9) ? ? ? yes
C(32) C(31) C(36) 118(1) ? ? ? yes
C(31) C(32) C(33) 121(1) ? ? ? yes
C(32) C(33) C(34) 117(1) ? ? ? yes
C(33) C(34) C(35) 121(1) ? ? ? yes
C(34) C(35) C(36) 120(1) ? ? ? yes
C(31) C(36) C(35) 120(1) ? ? ? yes
P(4) C(37) C(38) 122.4(9) ? ? ? yes
P(4) C(37) C(42) 119(1) ? ? ? yes
C(38) C(37) C(42) 117(1) ? ? ? yes
C(37) C(38) C(39) 118(1) ? ? ? yes
C(38) C(39) C(40) 121(1) ? ? ? yes
C(39) C(40) C(41) 120(1) ? ? ? yes
C(40) C(41) C(42) 119(1) ? ? ? yes
C(37) C(42) C(41) 121(1) ? ? ? yes
P(4) C(43) C(44) 120(1) ? ? ? yes
P(4) C(43) C(48) 119(1) ? ? ? yes
C(44) C(43) C(48) 119(1) ? ? ? yes
C(43) C(44) C(45) 118(1) ? ? ? yes
C(44) C(45) C(46) 121(1) ? ? ? yes
C(45) C(46) C(47) 121(1) ? ? ? yes
C(46) C(47) C(48) 118(1) ? ? ? yes
C(43) C(48) C(47) 120(1) ? ? ? yes
P(5) C(49) C(50) 122(1) ? ? ? yes
P(5) C(49) C(54) 119.3(9) ? ? ? yes
C(50) C(49) C(54) 118(1) ? ? ? yes
C(49) C(50) C(51) 120(1) ? ? ? yes
C(50) C(51) C(52) 120(1) ? ? ? yes
C(51) C(52) C(53) 120(1) ? ? ? yes
C(52) C(53) C(54) 120(1) ? ? ? yes
C(49) C(54) C(53) 119(1) ? ? ? yes
P(5) C(55) C(56) 122.5(9) ? ? ? yes
P(5) C(55) C(60) 120.2(10) ? ? ? yes
C(56) C(55) C(60) 117(1) ? ? ? yes
C(55) C(56) C(57) 121(1) ? ? ? yes
C(56) C(57) C(58) 119(1) ? ? ? yes
C(57) C(58) C(59) 120(1) ? ? ? yes
C(58) C(59) C(60) 119(1) ? ? ? yes
C(55) C(60) C(59) 121(1) ? ? ? yes
P(6) C(61) C(62) 119.3(9) ? ? ? yes
P(6) C(61) C(66) 121.1(9) ? ? ? yes
C(62) C(61) C(66) 119(1) ? ? ? yes
C(61) C(62) C(63) 118(1) ? ? ? yes
C(62) C(63) C(64) 121(1) ? ? ? yes
C(63) C(64) C(65) 120(1) ? ? ? yes
C(64) C(65) C(66) 118(1) ? ? ? yes
C(61) C(66) C(65) 121(1) ? ? ? yes
P(6) C(67) C(68) 120.4(9) ? ? ? yes
P(6) C(67) C(72) 120.9(9) ? ? ? yes
C(68) C(67) C(72) 118(1) ? ? ? yes
C(67) C(68) C(69) 120(1) ? ? ? yes
C(68) C(69) C(70) 119(1) ? ? ? yes
C(69) C(70) C(71) 120(1) ? ? ? yes
C(70) C(71) C(72) 119(1) ? ? ? yes
C(67) C(72) C(71) 120(1) ? ? ? yes
N(4) C(73) C(74) 156.219(1) ? ? ? yes

loop_
_geom_bond_atom_site_label_1
_geom_bond_atom_site_label_2
_geom_bond_distance
_geom_bond_site_symmetry_1
_geom_bond_site_symmetry_2
_geom_bond_publ_flag
Ru(1) S(1) 2.447(3) ? ? yes
Ru(1) S(2) 2.377(3) ? ? yes
Ru(1) S(3) 2.444(3) ? ? yes
Ru(1) S(4) 2.404(3) ? ? yes
Ru(1) S(5) 2.438(3) ? ? yes
Ru(1) S(6) 2.376(3) ? ? yes
S(1) P(1) 2.010(4) ? ? yes
S(2) P(2) 2.039(4) ? ? yes
S(3) P(3) 2.025(4) ? ? yes
S(4) P(4) 2.010(4) ? ? yes
S(5) P(5) 2.020(4) ? ? yes
S(6) P(6) 2.023(4) ? ? yes
P(1) N(1) 1.597(9) ? ? yes
P(1) C(1) 1.82(1) ? ? yes
P(1) C(7) 1.82(1) ? ? yes
P(2) N(1) 1.588(9) ? ? yes
P(2) C(13) 1.81(1) ? ? yes
P(2) C(19) 1.83(1) ? ? yes
P(3) N(2) 1.627(8) ? ? yes
P(3) C(25) 1.82(1) ? ? yes
P(3) C(31) 1.84(1) ? ? yes
P(4) N(2) 1.599(9) ? ? yes
P(4) C(37) 1.81(1) ? ? yes
P(4) C(43) 1.82(1) ? ? yes
P(5) N(3) 1.603(8) ? ? yes
P(5) C(49) 1.83(1) ? ? yes
P(5) C(55) 1.80(1) ? ? yes
P(6) N(3) 1.582(8) ? ? yes
P(6) C(61) 1.84(1) ? ? yes
P(6) C(67) 1.82(1) ? ? yes
N(4) C(73) 1.014 ? ? yes
C(1) C(2) 1.35(1) ? ? yes
C(1) C(6) 1.39(1) ? ? yes
C(2) C(3) 1.39(2) ? ? yes
C(3) C(4) 1.33(2) ? ? yes
C(4) C(5) 1.38(2) ? ? yes
C(5) C(6) 1.42(2) ? ? yes
C(7) C(8) 1.37(1) ? ? yes
C(7) C(12) 1.36(2) ? ? yes
C(8) C(9) 1.40(2) ? ? yes
C(9) C(10) 1.36(2) ? ? yes
C(10) C(11) 1.34(2) ? ? yes
C(11) C(12) 1.40(2) ? ? yes
C(13) C(14) 1.39(2) ? ? yes
C(13) C(18) 1.38(1) ? ? yes
C(14) C(15) 1.39(2) ? ? yes
C(15) C(16) 1.35(2) ? ? yes
C(16) C(17) 1.37(2) ? ? yes
C(17) C(18) 1.38(2) ? ? yes
C(19) C(20) 1.37(2) ? ? yes
C(19) C(24) 1.39(2) ? ? yes
C(20) C(21) 1.39(2) ? ? yes
C(21) C(22) 1.42(2) ? ? yes
C(22) C(23) 1.33(2) ? ? yes
C(23) C(24) 1.38(2) ? ? yes
C(25) C(26) 1.39(2) ? ? yes
C(25) C(30) 1.37(2) ? ? yes
C(26) C(27) 1.41(2) ? ? yes
C(27) C(28) 1.35(2) ? ? yes
C(28) C(29) 1.38(2) ? ? yes
C(29) C(30) 1.38(2) ? ? yes
C(31) C(32) 1.39(1) ? ? yes
C(31) C(36) 1.38(1) ? ? yes
C(32) C(33) 1.38(2) ? ? yes
C(33) C(34) 1.38(2) ? ? yes
C(34) C(35) 1.34(2) ? ? yes
C(35) C(36) 1.37(2) ? ? yes
C(37) C(38) 1.39(2) ? ? yes
C(37) C(42) 1.42(2) ? ? yes
C(38) C(39) 1.40(2) ? ? yes
C(39) C(40) 1.37(2) ? ? yes
C(40) C(41) 1.36(2) ? ? yes
C(41) C(42) 1.37(2) ? ? yes
C(43) C(44) 1.38(2) ? ? yes
C(43) C(48) 1.38(2) ? ? yes
C(44) C(45) 1.37(2) ? ? yes
C(45) C(46) 1.38(2) ? ? yes
C(46) C(47) 1.34(2) ? ? yes
C(47) C(48) 1.41(2) ? ? yes
C(49) C(50) 1.37(2) ? ? yes
C(49) C(54) 1.40(2) ? ? yes
C(50) C(51) 1.36(2) ? ? yes
C(51) C(52) 1.35(2) ? ? yes
C(52) C(53) 1.34(2) ? ? yes
C(53) C(54) 1.38(2) ? ? yes
C(55) C(56) 1.38(2) ? ? yes
C(55) C(60) 1.36(2) ? ? yes
C(56) C(57) 1.39(2) ? ? yes
C(57) C(58) 1.34(2) ? ? yes
C(58) C(59) 1.37(2) ? ? yes
C(59) C(60) 1.39(2) ? ? yes
C(61) C(62) 1.37(1) ? ? yes
C(61) C(66) 1.35(1) ? ? yes
C(62) C(63) 1.40(2) ? ? yes
C(63) C(64) 1.32(2) ? ? yes
C(64) C(65) 1.37(2) ? ? yes
C(65) C(66) 1.39(2) ? ? yes
C(67) C(68) 1.37(1) ? ? yes
C(67) C(72) 1.38(1) ? ? yes
C(68) C(69) 1.40(2) ? ? yes
C(69) C(70) 1.35(2) ? ? yes
C(70) C(71) 1.38(2) ? ? yes
C(71) C(72) 1.37(2) ? ? yes
C(73) C(74) 1.192 ? ? yes

loop_
_cod_changelog_entry_id
_cod_changelog_entry_author
_cod_changelog_entry_date
_cod_changelog_entry_text
1 'Vaitkus, Antanas' 2022-09-16T22:20:00+03:00
;
 Updated the space group symmetry operation list and updated space group
 information after consulting the original publication.
;
